data_1517603
loop_
_publ_author_name
'Shi-Yao Yang'
'Hong-Bo Yuan'
'Xiao-Bin Xu'
'Rong-Bin Huang'

_publ_section_title
;
 Influential factors on assembly of first-row transition metal
 coordination polymers
;
_journal_name_full
;
Inorganica Chimica Acta
;
_journal_page_first 53
_journal_page_last 62
_journal_volume 403
_journal_year 2013
_chemical_formula_moiety 'C15 H19 Mn N O5'
_chemical_formula_sum 'C15 H19 Mn N O5'
_chemical_formula_weight 348.25
_space_group_IT_number 88
_symmetry_cell_setting tetragonal
_symmetry_space_group_name_Hall '-I 4ad'
_symmetry_space_group_name_H-M 'I 41/a :2'
_atom_sites_solution_hydrogens geom
_atom_sites_solution_primary direct
_atom_sites_solution_secondary difmap
_cell_angle_alpha 90.00
_cell_angle_beta 90.00
_cell_angle_gamma 90.00
_cell_formula_units_Z 16
_cell_length_a 20.324(1)
_cell_length_b 20.324(1)
_cell_length_c 15.2571(7)
_cell_measurement_reflns_used 5297
_cell_measurement_temperature 223(2)
_cell_measurement_theta_max 28.1871
_cell_measurement_theta_min 2.6084
_cell_volume 6302.2(5)
_computing_cell_refinement 'SAINT (Bruker, 2001)'
_computing_data_collection 'SMART (Bruker, 2001)'
_computing_data_reduction 'SAINT (Bruker, 2001)'
_computing_molecular_graphics 'ORTEP-II (Johnson, 1976)'
_computing_publication_material 'SHELXL-97 (Sheldrick, 1997)'
_computing_structure_refinement 'SHELXL-97 (Sheldrick, 1997)'
_computing_structure_solution 'SHELXS-97 (Sheldrick, 1997)'
_diffrn_ambient_temperature 223(2)
_diffrn_measured_fraction_theta_full 0.984
_diffrn_measured_fraction_theta_max 0.954
_diffrn_measurement_device_type 'Bruker APEX area-detector diffractometer'
_diffrn_measurement_method '\f and \w scan'
_diffrn_radiation_monochromator graphite
_diffrn_radiation_source 'fine-focus sealed tube'
_diffrn_radiation_type MoK\a
_diffrn_radiation_wavelength 0.71073
_diffrn_reflns_av_R_equivalents 0.0313
_diffrn_reflns_av_sigmaI/netI 0.0215
_diffrn_reflns_limit_h_max 26
_diffrn_reflns_limit_h_min -26
_diffrn_reflns_limit_k_max 25
_diffrn_reflns_limit_k_min -26
_diffrn_reflns_limit_l_max 20
_diffrn_reflns_limit_l_min -20
_diffrn_reflns_number 26550
_diffrn_reflns_theta_full 28.00
_diffrn_reflns_theta_max 28.48
_diffrn_reflns_theta_min 1.67
_diffrn_standards_interval_count 0
_diffrn_standards_interval_time 0
_diffrn_standards_number 0
_exptl_absorpt_coefficient_mu 0.860
_exptl_absorpt_correction_T_max 0.8268
_exptl_absorpt_correction_T_min 0.7886
_exptl_absorpt_correction_type empirical
_exptl_absorpt_process_details 'SADABS (Bruker, 2002)'
_exptl_crystal_colour Colorless
_exptl_crystal_density_diffrn 1.468
_exptl_crystal_density_method 'not measured'
_exptl_crystal_description Block
_exptl_crystal_F_000 2896
_exptl_crystal_size_max 0.29
_exptl_crystal_size_mid 0.27
_exptl_crystal_size_min 0.23
_refine_diff_density_max 0.587
_refine_diff_density_min -0.402
_refine_diff_density_rms 0.080
_refine_ls_extinction_method none
_refine_ls_goodness_of_fit_ref 1.209
_refine_ls_hydrogen_treatment constr
_refine_ls_matrix_type full
_refine_ls_number_parameters 203
_refine_ls_number_reflns 3807
_refine_ls_number_restraints 0
_refine_ls_restrained_S_all 1.209
_refine_ls_R_factor_all 0.0572
_refine_ls_R_factor_gt 0.0542
_refine_ls_shift/su_max 0.001
_refine_ls_shift/su_mean 0.000
_refine_ls_structure_factor_coef Fsqd
_refine_ls_weighting_details 'calc w=1/[\s^2^(Fo^2^)+(0.0377P)^2^+20.2679P] where P=(Fo^2^+2Fc^2^)/3'
_refine_ls_weighting_scheme calc
_refine_ls_wR_factor_gt 0.1162
_refine_ls_wR_factor_ref 0.1177
_reflns_number_gt 3625
_reflns_number_total 3807
_reflns_threshold_expression >2sigma(I)
_cod_data_source_file ICA-2013-403-53-62-6.cif
_cod_data_source_block '[Mn(tmtp)(dmf)]n'
_cod_original_cell_volume 6302.3(4)
_cod_original_sg_symbol_Hall -I4ad
_cod_original_sg_symbol_H-M I4(1)/a
_cod_database_code 1517603

loop_
_symmetry_equiv_pos_as_xyz
'x, y, z'
'-x+1/2, -y, z+1/2'
'-y+3/4, x+1/4, z+1/4'
'y+3/4, -x+3/4, z+3/4'
'x+1/2, y+1/2, z+1/2'
'-x+1, -y+1/2, z+1'
'-y+5/4, x+3/4, z+3/4'
'y+5/4, -x+5/4, z+5/4'
'-x, -y, -z'
'x-1/2, y, -z-1/2'
'y-3/4, -x-1/4, -z-1/4'
'-y-3/4, x-3/4, -z-3/4'
'-x+1/2, -y+1/2, -z+1/2'
'x, y+1/2, -z'
'y-1/4, -x+1/4, -z+1/4'
'-y-1/4, x-1/4, -z-1/4'

loop_
_atom_site_label
_atom_site_type_symbol
_atom_site_fract_x
_atom_site_fract_y
_atom_site_fract_z
_atom_site_U_iso_or_equiv
_atom_site_adp_type
_atom_site_occupancy
_atom_site_symmetry_multiplicity
_atom_site_calc_flag
_atom_site_refinement_flags
Mn1 Mn 0.223890(17) 0.494796(17) 0.09765(2) 0.01682(12) Uani 1 1 d .
O1 O 0.22479(11) 0.58785(9) 0.15767(13) 0.0339(5) Uani 1 1 d .
O2 O 0.24431(12) 0.57305(9) 0.30040(14) 0.0356(5) Uani 1 1 d .
O3 O 0.22980(11) 0.38483(9) 0.09472(12) 0.0309(4) Uani 1 1 d .
O4 O 0.24844(10) 0.43116(9) 0.22118(12) 0.0258(4) Uani 1 1 d .
O5 O 0.12543(10) 0.47580(11) 0.15758(14) 0.0341(5) Uani 1 1 d .
C1 C 0.24361(13) 0.68234(12) 0.24407(16) 0.0226(5) Uani 1 1 d .
C2 C 0.30593(13) 0.71042(12) 0.24140(17) 0.0236(5) Uani 1 1 d .
C3 C 0.18713(13) 0.72125(13) 0.25258(17) 0.0245(5) Uani 1 1 d .
C4 C 0.23702(13) 0.60783(12) 0.23380(18) 0.0248(5) Uani 1 1 d .
C5 C 0.36582(15) 0.66698(15) 0.2320(2) 0.0367(7) Uani 1 1 d .
H5A H 0.3895 0.6788 0.1791 0.055 Uiso 1 1 calc R
H5B H 0.3521 0.6213 0.2285 0.055 Uiso 1 1 calc R
H5C H 0.3943 0.6729 0.2825 0.055 Uiso 1 1 calc R
C6 C 0.11991(15) 0.68977(15) 0.2538(2) 0.0367(7) Uani 1 1 d .
H6A H 0.0931 0.7105 0.2987 0.055 Uiso 1 1 calc R
H6B H 0.1243 0.6432 0.2666 0.055 Uiso 1 1 calc R
H6C H 0.0991 0.6954 0.1971 0.055 Uiso 1 1 calc R
C7 C 0.24501(13) 0.31228(12) 0.21524(17) 0.0235(5) Uani 1 1 d .
C8 C 0.18783(13) 0.27549(12) 0.22805(17) 0.0238(5) Uani 1 1 d .
C9 C 0.30717(13) 0.28792(12) 0.23655(17) 0.0236(5) Uani 1 1 d .
C10 C 0.24052(13) 0.38002(12) 0.17467(17) 0.0218(5) Uani 1 1 d .
C11 C 0.12112(15) 0.30334(15) 0.2057(2) 0.0367(7) Uani 1 1 d .
H11A H 0.0939 0.3040 0.2579 0.055 Uiso 1 1 calc R
H11B H 0.1004 0.2761 0.1614 0.055 Uiso 1 1 calc R
H11C H 0.1262 0.3478 0.1835 0.055 Uiso 1 1 calc R
C12 C 0.36809(15) 0.32933(14) 0.2226(2) 0.0329(6) Uani 1 1 d .
H12A H 0.4011 0.3035 0.1922 0.049 Uiso 1 1 calc R
H12B H 0.3852 0.3434 0.2789 0.049 Uiso 1 1 calc R
H12C H 0.3570 0.3676 0.1877 0.049 Uiso 1 1 calc R
C13 C 0.08573(14) 0.51818(15) 0.17827(19) 0.0314(6) Uani 1 1 d .
H13A H 0.0924 0.5607 0.1557 0.038 Uiso 1 1 calc R
C14 C 0.01979(19) 0.4459(2) 0.2669(3) 0.0533(9) Uani 1 1 d .
H14A H 0.0531 0.4145 0.2486 0.080 Uiso 1 1 calc R
H14B H -0.0231 0.4312 0.2469 0.080 Uiso 1 1 calc R
H14C H 0.0197 0.4491 0.3304 0.080 Uiso 1 1 calc R
C15 C -0.01103(16) 0.56258(19) 0.2489(3) 0.0465(8) Uani 1 1 d .
H15A H 0.0033 0.6022 0.2190 0.070 Uiso 1 1 calc R
H15B H -0.0119 0.5704 0.3116 0.070 Uiso 1 1 calc R
H15C H -0.0548 0.5508 0.2290 0.070 Uiso 1 1 calc R
N1 N 0.03416(12) 0.50929(13) 0.22968(17) 0.0329(5) Uani 1 1 d .

loop_
_atom_site_aniso_label
_atom_site_aniso_U_11
_atom_site_aniso_U_22
_atom_site_aniso_U_33
_atom_site_aniso_U_23
_atom_site_aniso_U_13
_atom_site_aniso_U_12
Mn1 0.01814(19) 0.01482(18) 0.01750(19) 0.00061(13) 0.00017(13) 0.00102(13)
O1 0.0524(13) 0.0185(9) 0.0308(11) -0.0054(8) -0.0015(9) 0.0007(8)
O2 0.0578(14) 0.0172(9) 0.0320(11) 0.0024(8) -0.0029(10) 0.0025(9)
O3 0.0515(13) 0.0199(9) 0.0214(9) 0.0002(7) -0.0038(9) 0.0038(8)
O4 0.0380(11) 0.0165(8) 0.0228(9) -0.0021(7) -0.0051(8) 0.0019(7)
O5 0.0276(10) 0.0352(11) 0.0397(12) -0.0009(9) 0.0050(9) 0.0022(8)
C1 0.0331(14) 0.0154(11) 0.0194(11) -0.0010(9) -0.0014(10) 0.0009(9)
C2 0.0305(13) 0.0171(11) 0.0231(12) -0.0017(9) -0.0017(10) 0.0048(10)
C3 0.0308(14) 0.0206(12) 0.0221(12) 0.0006(9) -0.0007(10) -0.0015(10)
C4 0.0296(13) 0.0137(11) 0.0312(14) -0.0014(10) 0.0039(11) 0.0015(9)
C5 0.0341(15) 0.0262(14) 0.0496(19) -0.0010(13) 0.0023(14) 0.0091(12)
C6 0.0331(15) 0.0277(14) 0.0491(18) -0.0012(13) 0.0017(13) -0.0039(12)
C7 0.0332(14) 0.0172(11) 0.0201(12) 0.0003(9) -0.0024(10) 0.0015(10)
C8 0.0302(13) 0.0195(12) 0.0219(12) 0.0007(9) -0.0017(10) 0.0035(10)
C9 0.0308(13) 0.0180(11) 0.0219(12) -0.0018(9) -0.0006(10) 0.0009(10)
C10 0.0257(12) 0.0162(11) 0.0236(12) 0.0028(9) -0.0003(10) 0.0022(9)
C11 0.0304(15) 0.0288(14) 0.0510(19) 0.0111(13) -0.0023(13) 0.0044(11)
C12 0.0325(15) 0.0262(14) 0.0402(16) 0.0046(12) -0.0013(12) -0.0032(11)
C13 0.0258(14) 0.0366(15) 0.0318(15) -0.0056(12) 0.0000(11) -0.0016(11)
C14 0.048(2) 0.059(2) 0.053(2) 0.0155(18) 0.0115(17) -0.0013(17)
C15 0.0325(16) 0.053(2) 0.054(2) -0.0188(17) -0.0032(15) 0.0099(14)
N1 0.0238(11) 0.0432(14) 0.0318(13) -0.0040(11) 0.0003(10) 0.0051(10)

loop_
_atom_type_symbol
_atom_type_description
_atom_type_scat_dispersion_real
_atom_type_scat_dispersion_imag
_atom_type_scat_source
C C 0.0033 0.0016 'International Tables Vol C Tables 4.2.6.8 and 6.1.1.4'
H H 0.0000 0.0000 'International Tables Vol C Tables 4.2.6.8 and 6.1.1.4'
N N 0.0061 0.0033 'International Tables Vol C Tables 4.2.6.8 and 6.1.1.4'
O O 0.0106 0.0060 'International Tables Vol C Tables 4.2.6.8 and 6.1.1.4'
Mn Mn 0.3368 0.7283 'International Tables Vol C Tables 4.2.6.8 and 6.1.1.4'

loop_
_geom_angle_atom_site_label_1
_geom_angle_atom_site_label_2
_geom_angle_atom_site_label_3
_geom_angle
_geom_angle_site_symmetry_1
_geom_angle_site_symmetry_3
O1 Mn1 O4 109.99(8) . 4_454
O1 Mn1 O2 92.59(9) . 4_454
O4 Mn1 O2 94.14(7) 4_454 4_454
O1 Mn1 O5 89.14(8) . .
O4 Mn1 O5 90.96(7) 4_454 .
O2 Mn1 O5 173.70(8) 4_454 .
O1 Mn1 O3 155.06(8) . .
O4 Mn1 O3 93.93(7) 4_454 .
O2 Mn1 O3 92.62(9) 4_454 .
O5 Mn1 O3 83.32(8) . .
O1 Mn1 O4 98.31(7) . .
O4 Mn1 O4 148.89(6) 4_454 .
O2 Mn1 O4 97.29(8) 4_454 .
O5 Mn1 O4 76.46(7) . .
O3 Mn1 O4 56.82(6) . .
O1 Mn1 C10 126.98(8) . .
O4 Mn1 C10 121.06(8) 4_454 .
O2 Mn1 C10 96.91(8) 4_454 .
O5 Mn1 C10 77.25(8) . .
O3 Mn1 C10 28.09(7) . .
O4 Mn1 C10 28.79(7) . .
C4 O1 Mn1 134.12(18) . .
C4 O2 Mn1 144.72(18) . 3
C10 O3 Mn1 93.92(15) . .
C10 O4 Mn1 148.51(17) . 3
C10 O4 Mn1 88.58(14) . .
Mn1 O4 Mn1 121.36(8) 3 .
C13 O5 Mn1 125.1(2) . .
C2 C1 C3 121.2(2) . .
C2 C1 C4 118.9(2) . .
C3 C1 C4 119.8(2) . .
C1 C2 C3 119.8(2) . 13_565
C1 C2 C5 119.8(2) . .
C3 C2 C5 120.4(3) 13_565 .
C2 C3 C1 119.0(2) 13_565 .
C2 C3 C6 120.8(2) 13_565 .
C1 C3 C6 120.3(2) . .
O2 C4 O1 126.5(2) . .
O2 C4 C1 117.9(2) . .
O1 C4 C1 115.6(2) . .
C2 C5 H5A 109.5 . .
C2 C5 H5B 109.5 . .
H5A C5 H5B 109.5 . .
C2 C5 H5C 109.5 . .
H5A C5 H5C 109.5 . .
H5B C5 H5C 109.5 . .
C3 C6 H6A 109.5 . .
C3 C6 H6B 109.5 . .
H6A C6 H6B 109.5 . .
C3 C6 H6C 109.5 . .
H6A C6 H6C 109.5 . .
H6B C6 H6C 109.5 . .
C9 C7 C8 122.1(2) . .
C9 C7 C10 118.2(2) . .
C8 C7 C10 119.7(2) . .
C7 C8 C9 119.1(2) . 13
C7 C8 C11 121.1(2) . .
C9 C8 C11 119.8(2) 13 .
C7 C9 C8 118.8(2) . 13
C7 C9 C12 120.7(2) . .
C8 C9 C12 120.5(2) 13 .
O3 C10 O4 120.4(2) . .
O3 C10 C7 118.9(2) . .
O4 C10 C7 120.6(2) . .
O3 C10 Mn1 57.99(13) . .
O4 C10 Mn1 62.63(13) . .
C7 C10 Mn1 175.35(19) . .
C8 C11 H11A 109.5 . .
C8 C11 H11B 109.5 . .
H11A C11 H11B 109.5 . .
C8 C11 H11C 109.5 . .
H11A C11 H11C 109.5 . .
H11B C11 H11C 109.5 . .
C9 C12 H12A 109.5 . .
C9 C12 H12B 109.5 . .
H12A C12 H12B 109.5 . .
C9 C12 H12C 109.5 . .
H12A C12 H12C 109.5 . .
H12B C12 H12C 109.5 . .
O5 C13 N1 125.5(3) . .
O5 C13 H13A 117.2 . .
N1 C13 H13A 117.2 . .
N1 C14 H14A 109.5 . .
N1 C14 H14B 109.5 . .
H14A C14 H14B 109.5 . .
N1 C14 H14C 109.5 . .
H14A C14 H14C 109.5 . .
H14B C14 H14C 109.5 . .
N1 C15 H15A 109.5 . .
N1 C15 H15B 109.5 . .
H15A C15 H15B 109.5 . .
N1 C15 H15C 109.5 . .
H15A C15 H15C 109.5 . .
H15B C15 H15C 109.5 . .
C13 N1 C14 121.2(3) . .
C13 N1 C15 121.4(3) . .
C14 N1 C15 117.4(3) . .

loop_
_geom_bond_atom_site_label_1
_geom_bond_atom_site_label_2
_geom_bond_distance
_geom_bond_site_symmetry_2
Mn1 O1 2.1014(19) .
Mn1 O4 2.1204(18) 4_454
Mn1 O2 2.1518(19) 4_454
Mn1 O5 2.234(2) .
Mn1 O3 2.2386(19) .
Mn1 O4 2.3397(18) .
Mn1 C10 2.634(2) .
O1 C4 1.255(3) .
O2 C4 1.247(3) .
O2 Mn1 2.1518(19) 3
O3 C10 1.243(3) .
O4 C10 1.269(3) .
O4 Mn1 2.1204(18) 3
O5 C13 1.222(4) .
C1 C2 1.390(4) .
C1 C3 1.400(4) .
C1 C4 1.528(3) .
C2 C3 1.399(4) 13_565
C2 C5 1.510(4) .
C3 C2 1.399(4) 13_565
C3 C6 1.509(4) .
C5 H5A 0.9700 .
C5 H5B 0.9700 .
C5 H5C 0.9700 .
C6 H6A 0.9700 .
C6 H6B 0.9700 .
C6 H6C 0.9700 .
C7 C9 1.395(4) .
C7 C8 1.396(4) .
C7 C10 1.512(3) .
C8 C9 1.401(4) 13
C8 C11 1.508(4) .
C9 C8 1.401(4) 13
C9 C12 1.512(4) .
C11 H11A 0.9700 .
C11 H11B 0.9700 .
C11 H11C 0.9700 .
C12 H12A 0.9700 .
C12 H12B 0.9700 .
C12 H12C 0.9700 .
C13 N1 1.322(4) .
C13 H13A 0.9400 .
C14 N1 1.438(5) .
C14 H14A 0.9700 .
C14 H14B 0.9700 .
C14 H14C 0.9700 .
C15 N1 1.450(4) .
C15 H15A 0.9700 .
C15 H15B 0.9700 .
C15 H15C 0.9700 .

loop_
_geom_torsion_atom_site_label_1
_geom_torsion_atom_site_label_2
_geom_torsion_atom_site_label_3
_geom_torsion_atom_site_label_4
_geom_torsion
_geom_torsion_site_symmetry_1
_geom_torsion_site_symmetry_4
O4 Mn1 O1 C4 169.9(3) 4_454 .
O2 Mn1 O1 C4 -94.8(3) 4_454 .
O5 Mn1 O1 C4 79.2(3) . .
O3 Mn1 O1 C4 7.1(4) . .
O4 Mn1 O1 C4 3.0(3) . .
C10 Mn1 O1 C4 5.9(3) . .
O1 Mn1 O3 C10 -2.1(3) . .
O4 Mn1 O3 C10 -165.88(17) 4_454 .
O2 Mn1 O3 C10 99.79(17) 4_454 .
O5 Mn1 O3 C10 -75.37(17) . .
O4 Mn1 O3 C10 2.79(15) . .
O1 Mn1 O4 C10 175.19(16) . .
O4 Mn1 O4 C10 19.6(3) 4_454 .
O2 Mn1 O4 C10 -91.09(16) 4_454 .
O5 Mn1 O4 C10 88.11(16) . .
O3 Mn1 O4 C10 -2.73(15) . .
O1 Mn1 O4 Mn1 5.52(12) . 3
O4 Mn1 O4 Mn1 -150.10(8) 4_454 3
O2 Mn1 O4 Mn1 99.23(11) 4_454 3
O5 Mn1 O4 Mn1 -81.57(11) . 3
O3 Mn1 O4 Mn1 -172.40(14) . 3
C10 Mn1 O4 Mn1 -169.7(2) . 3
O1 Mn1 O5 C13 26.3(2) . .
O4 Mn1 O5 C13 -83.6(2) 4_454 .
O3 Mn1 O5 C13 -177.5(2) . .
O4 Mn1 O5 C13 125.1(2) . .
C10 Mn1 O5 C13 154.7(3) . .
C3 C1 C2 C3 0.1(4) . 13_565
C4 C1 C2 C3 177.6(2) . 13_565
C3 C1 C2 C5 -179.9(3) . .
C4 C1 C2 C5 -2.4(4) . .
C2 C1 C3 C2 -0.1(4) . 13_565
C4 C1 C3 C2 -177.6(2) . 13_565
C2 C1 C3 C6 179.0(3) . .
C4 C1 C3 C6 1.5(4) . .
Mn1 O2 C4 O1 9.8(6) 3 .
Mn1 O2 C4 C1 -170.0(2) 3 .
Mn1 O1 C4 O2 -10.5(5) . .
Mn1 O1 C4 C1 169.29(19) . .
C2 C1 C4 O2 84.2(3) . .
C3 C1 C4 O2 -98.2(3) . .
C2 C1 C4 O1 -95.6(3) . .
C3 C1 C4 O1 82.0(3) . .
C9 C7 C8 C9 0.0(4) . 13
C10 C7 C8 C9 178.2(2) . 13
C9 C7 C8 C11 179.1(3) . .
C10 C7 C8 C11 -2.7(4) . .
C8 C7 C9 C8 0.0(4) . 13
C10 C7 C9 C8 -178.3(2) . 13
C8 C7 C9 C12 -179.4(2) . .
C10 C7 C9 C12 2.3(4) . .
Mn1 O3 C10 O4 -5.0(3) . .
Mn1 O3 C10 C7 175.9(2) . .
Mn1 O4 C10 O3 167.7(2) 3 .
Mn1 O4 C10 O3 4.8(3) . .
Mn1 O4 C10 C7 -13.2(5) 3 .
Mn1 O4 C10 C7 -176.2(2) . .
Mn1 O4 C10 Mn1 163.0(3) 3 .
C9 C7 C10 O3 104.0(3) . .
C8 C7 C10 O3 -74.3(3) . .
C9 C7 C10 O4 -75.1(3) . .
C8 C7 C10 O4 106.6(3) . .
O1 Mn1 C10 O3 178.89(16) . .
O4 Mn1 C10 O3 16.51(19) 4_454 .
O2 Mn1 C10 O3 -82.57(17) 4_454 .
O5 Mn1 C10 O3 99.83(17) . .
O4 Mn1 C10 O3 -175.1(3) . .
O1 Mn1 C10 O4 -5.96(19) . .
O4 Mn1 C10 O4 -168.34(15) 4_454 .
O2 Mn1 C10 O4 92.57(16) 4_454 .
O5 Mn1 C10 O4 -85.02(16) . .
O3 Mn1 C10 O4 175.1(3) . .
Mn1 O5 C13 N1 -164.9(2) . .
O5 C13 N1 C14 -0.3(5) . .
O5 C13 N1 C15 -178.7(3) . .
